data_7218070
loop_
_publ_author_name
'Lv, Yun'
'Liu, Yang'
'Ye, Xin'
'Liu, Guangfeng'
'Tao, Xutang'

_publ_section_title
;
 The effect of mechano-stimuli on the amorphous-to-crystalline transition
 of mechanochromic luminescent materials
;
_journal_issue 3
_journal_name_full CrystEngComm
_journal_page_first 526
_journal_paper_doi 10.1039/C4CE01212G
_journal_volume 17
_journal_year 2015
_chemical_formula_moiety 'C56 H60'
_chemical_formula_sum 'C56 H60'
_chemical_formula_weight 733.04
_chemical_name_systematic
; 
 ? 
;
_space_group_IT_number 2
_symmetry_cell_setting triclinic
_symmetry_space_group_name_Hall '-P 1'
_symmetry_space_group_name_H-M 'P -1'
_atom_sites_solution_hydrogens geom
_atom_sites_solution_primary direct
_atom_sites_solution_secondary difmap
_audit_creation_method SHELXL-97
_cell_angle_alpha 101.9160(10)
_cell_angle_beta 105.0510(10)
_cell_angle_gamma 92.1080(10)
_cell_formula_units_Z 2
_cell_length_a 11.1014(9)
_cell_length_b 11.6074(9)
_cell_length_c 17.9752(14)
_cell_measurement_temperature 296(2)
_cell_volume 2178.6(3)
_computing_cell_refinement 'Bruker SAINT'
_computing_data_collection 'Bruker APEX2'
_computing_data_reduction 'Bruker SAINT'
_computing_molecular_graphics 'Bruker SHELXTL'
_computing_publication_material 'Bruker SHELXTL'
_computing_structure_refinement 'SHELXL-97 (Sheldrick, 2008)'
_computing_structure_solution 'SHELXS-97 (Sheldrick, 2008)'
_diffrn_ambient_temperature 296(2)
_diffrn_measured_fraction_theta_full 0.984
_diffrn_measured_fraction_theta_max 0.984
_diffrn_measurement_device_type 'Bruker APEX-II CCD'
_diffrn_measurement_method '\f and \w scans'
_diffrn_radiation_monochromator graphite
_diffrn_radiation_source 'fine-focus sealed tube'
_diffrn_radiation_type MoK\a
_diffrn_radiation_wavelength 0.71073
_diffrn_reflns_av_R_equivalents 0.0196
_diffrn_reflns_av_sigmaI/netI 0.0228
_diffrn_reflns_limit_h_max 14
_diffrn_reflns_limit_h_min -14
_diffrn_reflns_limit_k_max 14
_diffrn_reflns_limit_k_min -15
_diffrn_reflns_limit_l_max 23
_diffrn_reflns_limit_l_min -23
_diffrn_reflns_number 25685
_diffrn_reflns_theta_full 27.53
_diffrn_reflns_theta_max 27.53
_diffrn_reflns_theta_min 1.91
_exptl_absorpt_coefficient_mu 0.063
_exptl_absorpt_correction_type multi-scan
_exptl_absorpt_process_details 'APEX2 Software Suite (Bruker,2008)'
_exptl_crystal_colour colourless
_exptl_crystal_density_diffrn 1.117
_exptl_crystal_density_method 'not measured'
_exptl_crystal_F_000 792
_refine_diff_density_max 0.317
_refine_diff_density_min -0.242
_refine_diff_density_rms 0.041
_refine_ls_extinction_method none
_refine_ls_goodness_of_fit_ref 1.041
_refine_ls_hydrogen_treatment mixed
_refine_ls_matrix_type full
_refine_ls_number_parameters 509
_refine_ls_number_reflns 9872
_refine_ls_number_restraints 0
_refine_ls_restrained_S_all 1.041
_refine_ls_R_factor_all 0.0500
_refine_ls_R_factor_gt 0.0420
_refine_ls_shift/su_max 0.000
_refine_ls_shift/su_mean 0.000
_refine_ls_structure_factor_coef Fsqd
_refine_ls_weighting_details 'calc w=1/[\s^2^(Fo^2^)+(0.0560P)^2^+0.6424P] where P=(Fo^2^+2Fc^2^)/3'
_refine_ls_weighting_scheme calc
_refine_ls_wR_factor_gt 0.1075
_refine_ls_wR_factor_ref 0.1136
_reflns_number_gt 8392
_reflns_number_total 9872
_reflns_threshold_expression >2sigma(I)
_cod_data_source_file c4ce01212g2.cif
_cod_data_source_block lya_0m
_cod_depositor_comments
;
The following automatic conversions were performed:

'_symmetry_cell_setting' value 'Triclinic' changed to 'triclinic'
according to
/usr/data/users/saulius/crontab/automatic-downloads/rss-feeds/RSC/lib/dictionaries/cif_core.dic
dictionary named 'cif_core.dic' version 2.4.2 from 2011-04-26.

Automatic conversion script
Id: cif_fix_values 2281 2013-09-26 08:29:07Z andrius 

 Adding full bibliography for 7218069--7218071.cif.
;
_cod_original_sg_symbol_H-M 'P-1 '
_cod_database_code 7218070

loop_
_symmetry_equiv_pos_as_xyz
'x, y, z'
'-x, -y, -z'

loop_
_atom_site_label
_atom_site_type_symbol
_atom_site_fract_x
_atom_site_fract_y
_atom_site_fract_z
_atom_site_U_iso_or_equiv
_atom_site_adp_type
_atom_site_occupancy
_atom_site_symmetry_multiplicity
_atom_site_calc_flag
_atom_site_refinement_flags
C1 C 0.07792(16) 0.67328(18) 0.07523(10) 0.0527(4) Uani 1 1 d .
H1A H 0.1105 0.7523 0.1039 0.079 Uiso 1 1 calc R
H1B H 0.0361 0.6740 0.0214 0.079 Uiso 1 1 calc R
H1C H 0.1455 0.6238 0.0764 0.079 Uiso 1 1 calc R
C2 C -0.01460(13) 0.62520(14) 0.11320(8) 0.0360(3) Uani 1 1 d .
H2A H -0.0828 0.6753 0.1117 0.043 Uiso 1 1 calc R
H2B H -0.0497 0.5466 0.0828 0.043 Uiso 1 1 calc R
C3 C 0.04533(11) 0.61919(11) 0.19824(7) 0.0247(2) Uani 1 1 d .
H3A H 0.0818 0.6976 0.2284 0.030 Uiso 1 1 calc R
H3B H 0.1126 0.5680 0.1996 0.030 Uiso 1 1 calc R
C4 C -0.04702(10) 0.57315(10) 0.23729(6) 0.0207(2) Uani 1 1 d .
H4A H -0.0832 0.4949 0.2068 0.025 Uiso 1 1 calc R
H4B H -0.1145 0.6242 0.2351 0.025 Uiso 1 1 calc R
C5 C 0.00884(10) 0.56584(9) 0.32374(6) 0.0186(2) Uani 1 1 d .
C6 C 0.12045(10) 0.49133(9) 0.33430(6) 0.0182(2) Uani 1 1 d .
C7 C 0.13050(10) 0.37825(9) 0.29401(6) 0.0183(2) Uani 1 1 d .
H7 H 0.0624 0.3365 0.2544 0.022 Uiso 1 1 calc R
C8 C 0.24371(10) 0.32698(9) 0.31311(6) 0.0181(2) Uani 1 1 d .
C9 C 0.25747(10) 0.20479(9) 0.27083(6) 0.0178(2) Uani 1 1 d .
C10 C 0.29408(9) 0.12029(9) 0.31192(6) 0.0169(2) Uani 1 1 d .
C11 C 0.33568(9) 0.00465(9) 0.27912(6) 0.0164(2) Uani 1 1 d .
C12 C 0.41356(9) -0.00384(9) 0.22825(6) 0.0164(2) Uani 1 1 d .
H12 H 0.4372 0.0628 0.2123 0.020 Uiso 1 1 calc R
C13 C 0.45488(9) -0.11155(9) 0.20205(6) 0.0162(2) Uani 1 1 d .
C14 C 0.53739(10) -0.14072(9) 0.14616(6) 0.0179(2) Uani 1 1 d .
C15 C 0.66489(10) -0.06505(10) 0.17726(6) 0.0205(2) Uani 1 1 d .
H15A H 0.7143 -0.0897 0.1405 0.025 Uiso 1 1 calc R
H15B H 0.6499 0.0167 0.1771 0.025 Uiso 1 1 calc R
C16 C 0.74228(11) -0.07047(11) 0.25967(7) 0.0243(2) Uani 1 1 d .
H16A H 0.7597 -0.1516 0.2603 0.029 Uiso 1 1 calc R
H16B H 0.6939 -0.0459 0.2970 0.029 Uiso 1 1 calc R
C17 C 0.86613(11) 0.00814(11) 0.28601(8) 0.0278(3) Uani 1 1 d .
H17A H 0.8484 0.0885 0.2829 0.033 Uiso 1 1 calc R
H17B H 0.9063 0.0087 0.3409 0.033 Uiso 1 1 calc R
C18 C 0.95665(12) -0.03063(13) 0.23742(9) 0.0373(3) Uani 1 1 d .
H18A H 0.9701 -0.1120 0.2369 0.056 Uiso 1 1 calc R
H18B H 1.0350 0.0176 0.2603 0.056 Uiso 1 1 calc R
H18C H 0.9221 -0.0220 0.1843 0.056 Uiso 1 1 calc R
C19 C 0.16342(13) -0.22851(12) -0.10372(8) 0.0358(3) Uani 1 1 d .
H19A H 0.1637 -0.3122 -0.1074 0.054 Uiso 1 1 calc R
H19B H 0.1380 -0.2136 -0.1559 0.054 Uiso 1 1 calc R
H19C H 0.1059 -0.1978 -0.0746 0.054 Uiso 1 1 calc R
C20 C 0.29423(12) -0.16828(12) -0.06144(7) 0.0284(3) Uani 1 1 d .
H20A H 0.2930 -0.0840 -0.0585 0.034 Uiso 1 1 calc R
H20B H 0.3508 -0.1973 -0.0925 0.034 Uiso 1 1 calc R
C21 C 0.34510(11) -0.18814(10) 0.02181(6) 0.0228(2) Uani 1 1 d .
H21A H 0.2873 -0.1622 0.0527 0.027 Uiso 1 1 calc R
H21B H 0.3510 -0.2720 0.0190 0.027 Uiso 1 1 calc R
C22 C 0.47361(10) -0.12131(10) 0.06291(6) 0.0209(2) Uani 1 1 d .
H22A H 0.4655 -0.0374 0.0672 0.025 Uiso 1 1 calc R
H22B H 0.5287 -0.1439 0.0295 0.025 Uiso 1 1 calc R
C23 C 0.55018(10) -0.27146(10) 0.14475(6) 0.0201(2) Uani 1 1 d .
C24 C 0.48329(10) -0.31148(10) 0.19227(6) 0.0197(2) Uani 1 1 d .
C25 C 0.48210(12) -0.42866(10) 0.19960(7) 0.0269(3) Uani 1 1 d .
H25 H 0.4388 -0.4549 0.2318 0.032 Uiso 1 1 calc R
C26 C 0.54706(13) -0.50566(11) 0.15771(8) 0.0325(3) Uani 1 1 d .
H26 H 0.5470 -0.5842 0.1618 0.039 Uiso 1 1 calc R
C27 C 0.61188(12) -0.46646(11) 0.10989(8) 0.0322(3) Uani 1 1 d .
H27 H 0.6542 -0.5192 0.0819 0.039 Uiso 1 1 calc R
C28 C 0.61433(11) -0.34894(11) 0.10328(7) 0.0267(3) Uani 1 1 d .
H28 H 0.6584 -0.3229 0.0714 0.032 Uiso 1 1 calc R
C29 C 0.42284(10) -0.21216(9) 0.22732(6) 0.0172(2) Uani 1 1 d .
C30 C 0.30088(10) 0.14290(9) 0.39796(6) 0.0189(2) Uani 1 1 d .
C31 C 0.20141(11) 0.18621(10) 0.42600(7) 0.0240(2) Uani 1 1 d .
H31 H 0.1269 0.1954 0.3904 0.029 Uiso 1 1 calc R
C32 C 0.21289(14) 0.21559(11) 0.50662(8) 0.0324(3) Uani 1 1 d .
H32 H 0.1462 0.2446 0.5247 0.039 Uiso 1 1 calc R
C33 C 0.32303(15) 0.20185(12) 0.56013(7) 0.0355(3) Uani 1 1 d .
H33 H 0.3314 0.2240 0.6141 0.043 Uiso 1 1 calc R
C34 C 0.42071(13) 0.15502(11) 0.53315(7) 0.0322(3) Uani 1 1 d .
H34 H 0.4941 0.1439 0.5689 0.039 Uiso 1 1 calc R
C35 C 0.40888(11) 0.12460(10) 0.45237(7) 0.0238(2) Uani 1 1 d .
H35 H 0.4741 0.0916 0.4345 0.029 Uiso 1 1 calc R
C36 C 0.34658(10) 0.39262(10) 0.37130(7) 0.0220(2) Uani 1 1 d .
H36 H 0.4217 0.3588 0.3839 0.026 Uiso 1 1 calc R
C37 C 0.33847(11) 0.50709(10) 0.41043(7) 0.0229(2) Uani 1 1 d .
H37 H 0.4076 0.5503 0.4484 0.027 Uiso 1 1 calc R
C38 C 0.22502(10) 0.55589(9) 0.39189(6) 0.0191(2) Uani 1 1 d .
C39 C 0.06988(10) 0.68479(9) 0.37750(6) 0.0192(2) Uani 1 1 d .
C40 C 0.01859(11) 0.79172(10) 0.38989(7) 0.0227(2) Uani 1 1 d .
H40 H -0.0625 0.7992 0.3614 0.027 Uiso 1 1 calc R
C41 C 0.09026(12) 0.88797(10) 0.44564(7) 0.0258(2) Uani 1 1 d .
H41 H 0.0570 0.9604 0.4536 0.031 Uiso 1 1 calc R
C42 C 0.21052(12) 0.87711(10) 0.48943(7) 0.0263(3) Uani 1 1 d .
H42 H 0.2562 0.9415 0.5275 0.032 Uiso 1 1 calc R
C43 C 0.26304(11) 0.77044(10) 0.47673(7) 0.0240(2) Uani 1 1 d .
H43 H 0.3438 0.7629 0.5058 0.029 Uiso 1 1 calc R
C44 C 0.19265(10) 0.67517(9) 0.41979(6) 0.0197(2) Uani 1 1 d .
C45 C -0.09486(11) 0.52408(10) 0.35893(7) 0.0225(2) Uani 1 1 d .
H45A H -0.0560 0.5233 0.4138 0.027 Uiso 1 1 calc R
H45B H -0.1545 0.5831 0.3586 0.027 Uiso 1 1 calc R
C46 C -0.16796(11) 0.40399(10) 0.31914(8) 0.0266(3) Uani 1 1 d .
H46A H -0.1121 0.3424 0.3261 0.032 Uiso 1 1 calc R
H46B H -0.1997 0.3994 0.2629 0.032 Uiso 1 1 calc R
C47 C -0.27711(13) 0.38253(12) 0.35284(8) 0.0323(3) Uani 1 1 d .
H47A H -0.2447 0.3856 0.4089 0.039 Uiso 1 1 calc R
H47B H -0.3314 0.4456 0.3472 0.039 Uiso 1 1 calc R
C48 C -0.35391(13) 0.26488(12) 0.31308(9) 0.0373(3) Uani 1 1 d .
H48A H -0.3835 0.2598 0.2572 0.056 Uiso 1 1 calc R
H48B H -0.4241 0.2587 0.3344 0.056 Uiso 1 1 calc R
H48C H -0.3027 0.2017 0.3224 0.056 Uiso 1 1 calc R
C49 C 0.23317(10) 0.18829(10) 0.18363(6) 0.0196(2) Uani 1 1 d .
C50 C 0.17416(10) 0.08384(10) 0.13041(7) 0.0228(2) Uani 1 1 d .
H50 H 0.1480 0.0212 0.1493 0.027 Uiso 1 1 calc R
C51 C 0.15414(11) 0.07257(12) 0.04967(7) 0.0294(3) Uani 1 1 d .
H51 H 0.1158 0.0021 0.0150 0.035 Uiso 1 1 calc R
C52 C 0.19081(15) 0.16532(13) 0.02043(8) 0.0385(3) Uani 1 1 d .
H52 H 0.1774 0.1572 -0.0337 0.046 Uiso 1 1 calc R
C53 C 0.24737(17) 0.27004(13) 0.07202(8) 0.0432(4) Uani 1 1 d .
H53 H 0.2715 0.3329 0.0526 0.052 Uiso 1 1 calc R
C54 C 0.26812(13) 0.28118(11) 0.15279(7) 0.0315(3) Uani 1 1 d .
H54 H 0.3061 0.3520 0.1871 0.038 Uiso 1 1 calc R
C55 C 0.30285(10) -0.09717(9) 0.30297(6) 0.0180(2) Uani 1 1 d .
H55 H 0.2510 -0.0921 0.3364 0.022 Uiso 1 1 calc R
C56 C 0.34600(10) -0.20532(9) 0.27778(6) 0.0184(2) Uani 1 1 d .
H56 H 0.3239 -0.2719 0.2944 0.022 Uiso 1 1 calc R

loop_
_atom_site_aniso_label
_atom_site_aniso_U_11
_atom_site_aniso_U_22
_atom_site_aniso_U_33
_atom_site_aniso_U_23
_atom_site_aniso_U_13
_atom_site_aniso_U_12
C1 0.0491(9) 0.0816(13) 0.0374(8) 0.0289(8) 0.0177(7) 0.0016(9)
C2 0.0334(7) 0.0487(8) 0.0268(6) 0.0142(6) 0.0062(5) -0.0014(6)
C3 0.0234(6) 0.0273(6) 0.0241(6) 0.0071(5) 0.0069(5) 0.0027(4)
C4 0.0194(5) 0.0198(5) 0.0217(5) 0.0038(4) 0.0042(4) 0.0025(4)
C5 0.0188(5) 0.0162(5) 0.0208(5) 0.0028(4) 0.0061(4) 0.0026(4)
C6 0.0191(5) 0.0175(5) 0.0182(5) 0.0042(4) 0.0052(4) 0.0020(4)
C7 0.0186(5) 0.0172(5) 0.0173(5) 0.0021(4) 0.0034(4) 0.0012(4)
C8 0.0207(5) 0.0157(5) 0.0181(5) 0.0024(4) 0.0068(4) 0.0023(4)
C9 0.0157(5) 0.0174(5) 0.0191(5) 0.0006(4) 0.0056(4) 0.0014(4)
C10 0.0143(5) 0.0173(5) 0.0180(5) 0.0010(4) 0.0052(4) 0.0007(4)
C11 0.0151(5) 0.0169(5) 0.0154(5) 0.0019(4) 0.0026(4) 0.0019(4)
C12 0.0162(5) 0.0153(5) 0.0176(5) 0.0043(4) 0.0042(4) 0.0003(4)
C13 0.0138(5) 0.0192(5) 0.0149(5) 0.0033(4) 0.0033(4) 0.0011(4)
C14 0.0178(5) 0.0182(5) 0.0192(5) 0.0036(4) 0.0079(4) 0.0035(4)
C15 0.0183(5) 0.0221(5) 0.0231(5) 0.0052(4) 0.0093(4) 0.0017(4)
C16 0.0200(5) 0.0274(6) 0.0265(6) 0.0076(5) 0.0068(5) 0.0021(4)
C17 0.0219(6) 0.0253(6) 0.0326(6) 0.0040(5) 0.0034(5) 0.0013(5)
C18 0.0211(6) 0.0442(8) 0.0445(8) 0.0055(6) 0.0095(6) -0.0010(5)
C19 0.0396(7) 0.0342(7) 0.0244(6) 0.0002(5) -0.0019(5) 0.0007(6)
C20 0.0321(6) 0.0320(7) 0.0199(6) 0.0044(5) 0.0064(5) 0.0033(5)
C21 0.0253(6) 0.0219(5) 0.0198(5) 0.0034(4) 0.0051(4) 0.0016(4)
C22 0.0229(5) 0.0226(5) 0.0196(5) 0.0055(4) 0.0094(4) 0.0029(4)
C23 0.0188(5) 0.0192(5) 0.0207(5) 0.0024(4) 0.0039(4) 0.0035(4)
C24 0.0189(5) 0.0184(5) 0.0200(5) 0.0022(4) 0.0037(4) 0.0025(4)
C25 0.0300(6) 0.0191(6) 0.0324(6) 0.0061(5) 0.0096(5) 0.0036(5)
C26 0.0362(7) 0.0173(6) 0.0423(7) 0.0041(5) 0.0092(6) 0.0076(5)
C27 0.0321(7) 0.0254(6) 0.0375(7) -0.0011(5) 0.0117(6) 0.0118(5)
C28 0.0260(6) 0.0269(6) 0.0284(6) 0.0029(5) 0.0113(5) 0.0069(5)
C29 0.0168(5) 0.0158(5) 0.0168(5) 0.0022(4) 0.0017(4) 0.0013(4)
C30 0.0232(5) 0.0145(5) 0.0187(5) 0.0011(4) 0.0075(4) 0.0001(4)
C31 0.0280(6) 0.0205(5) 0.0263(6) 0.0039(4) 0.0129(5) 0.0032(4)
C32 0.0481(8) 0.0243(6) 0.0312(7) 0.0020(5) 0.0254(6) 0.0031(5)
C33 0.0614(9) 0.0267(6) 0.0182(6) 0.0006(5) 0.0152(6) -0.0042(6)
C34 0.0424(7) 0.0269(6) 0.0209(6) 0.0043(5) -0.0008(5) -0.0030(5)
C35 0.0264(6) 0.0205(5) 0.0220(6) 0.0020(4) 0.0046(5) 0.0007(4)
C36 0.0184(5) 0.0210(5) 0.0244(5) 0.0036(4) 0.0030(4) 0.0036(4)
C37 0.0200(5) 0.0206(5) 0.0229(5) 0.0005(4) 0.0006(4) -0.0003(4)
C38 0.0224(5) 0.0157(5) 0.0181(5) 0.0018(4) 0.0052(4) 0.0008(4)
C39 0.0230(5) 0.0173(5) 0.0195(5) 0.0036(4) 0.0100(4) 0.0011(4)
C40 0.0259(6) 0.0201(5) 0.0252(6) 0.0052(4) 0.0121(5) 0.0052(4)
C41 0.0355(6) 0.0168(5) 0.0298(6) 0.0032(4) 0.0184(5) 0.0047(5)
C42 0.0357(6) 0.0177(5) 0.0243(6) -0.0024(4) 0.0124(5) -0.0033(5)
C43 0.0263(6) 0.0209(6) 0.0228(5) 0.0009(4) 0.0068(5) -0.0016(4)
C44 0.0235(5) 0.0169(5) 0.0199(5) 0.0033(4) 0.0087(4) 0.0018(4)
C45 0.0229(5) 0.0209(5) 0.0250(6) 0.0036(4) 0.0097(5) 0.0022(4)
C46 0.0263(6) 0.0221(6) 0.0323(6) 0.0019(5) 0.0132(5) 0.0000(5)
C47 0.0324(7) 0.0279(6) 0.0393(7) 0.0023(5) 0.0194(6) -0.0014(5)
C48 0.0322(7) 0.0307(7) 0.0514(8) 0.0023(6) 0.0218(6) -0.0032(5)
C49 0.0192(5) 0.0204(5) 0.0191(5) 0.0028(4) 0.0059(4) 0.0052(4)
C50 0.0188(5) 0.0244(6) 0.0229(5) 0.0019(4) 0.0039(4) 0.0045(4)
C51 0.0251(6) 0.0355(7) 0.0214(6) -0.0032(5) 0.0023(5) 0.0082(5)
C52 0.0516(9) 0.0473(8) 0.0190(6) 0.0070(6) 0.0128(6) 0.0154(7)
C53 0.0706(11) 0.0365(8) 0.0309(7) 0.0129(6) 0.0242(7) 0.0065(7)
C54 0.0464(8) 0.0236(6) 0.0261(6) 0.0035(5) 0.0149(6) 0.0010(5)
C55 0.0170(5) 0.0213(5) 0.0160(5) 0.0031(4) 0.0059(4) 0.0008(4)
C56 0.0203(5) 0.0170(5) 0.0181(5) 0.0052(4) 0.0046(4) -0.0005(4)

loop_
_atom_type_symbol
_atom_type_description
_atom_type_scat_dispersion_real
_atom_type_scat_dispersion_imag
_atom_type_scat_source
C C 0.0033 0.0016 'International Tables Vol C Tables 4.2.6.8 and 6.1.1.4'
H H 0.0000 0.0000 'International Tables Vol C Tables 4.2.6.8 and 6.1.1.4'

loop_
_geom_angle_atom_site_label_1
_geom_angle_atom_site_label_2
_geom_angle_atom_site_label_3
_geom_angle
C2 C1 H1A 109.5
C2 C1 H1B 109.5
H1A C1 H1B 109.5
C2 C1 H1C 109.5
H1A C1 H1C 109.5
H1B C1 H1C 109.5
C3 C2 C1 112.57(12)
C3 C2 H2A 109.1
C1 C2 H2A 109.1
C3 C2 H2B 109.1
C1 C2 H2B 109.1
H2A C2 H2B 107.8
C2 C3 C4 113.01(10)
C2 C3 H3A 109.0
C4 C3 H3A 109.0
C2 C3 H3B 109.0
C4 C3 H3B 109.0
H3A C3 H3B 107.8
C3 C4 C5 115.12(9)
C3 C4 H4A 108.5
C5 C4 H4A 108.5
C3 C4 H4B 108.5
C5 C4 H4B 108.5
H4A C4 H4B 107.5
C39 C5 C6 100.79(8)
C39 C5 C4 113.04(9)
C6 C5 C4 112.76(9)
C39 C5 C45 106.43(9)
C6 C5 C45 112.61(9)
C4 C5 C45 110.72(9)
C7 C6 C38 119.89(10)
C7 C6 C5 129.48(10)
C38 C6 C5 110.56(9)
C6 C7 C8 119.81(10)
C6 C7 H7 120.1
C8 C7 H7 120.1
C7 C8 C36 119.30(10)
C7 C8 C9 121.11(9)
C36 C8 C9 119.57(10)
C10 C9 C49 124.89(10)
C10 C9 C8 120.47(9)
C49 C9 C8 114.60(9)
C9 C10 C11 125.10(9)
C9 C10 C30 119.81(9)
C11 C10 C30 115.03(9)
C55 C11 C12 118.85(9)
C55 C11 C10 119.62(9)
C12 C11 C10 121.42(9)
C13 C12 C11 119.69(9)
C13 C12 H12 120.2
C11 C12 H12 120.2
C12 C13 C29 120.81(9)
C12 C13 C14 128.28(9)
C29 C13 C14 110.91(9)
C13 C14 C23 101.13(8)
C13 C14 C15 112.04(9)
C23 C14 C15 112.57(9)
C13 C14 C22 111.80(9)
C23 C14 C22 111.45(9)
C15 C14 C22 107.85(8)
C16 C15 C14 116.10(9)
C16 C15 H15A 108.3
C14 C15 H15A 108.3
C16 C15 H15B 108.3
C14 C15 H15B 108.3
H15A C15 H15B 107.4
C15 C16 C17 112.53(10)
C15 C16 H16A 109.1
C17 C16 H16A 109.1
C15 C16 H16B 109.1
C17 C16 H16B 109.1
H16A C16 H16B 107.8
C18 C17 C16 113.99(10)
C18 C17 H17A 108.8
C16 C17 H17A 108.8
C18 C17 H17B 108.8
C16 C17 H17B 108.8
H17A C17 H17B 107.7
C17 C18 H18A 109.5
C17 C18 H18B 109.5
H18A C18 H18B 109.5
C17 C18 H18C 109.5
H18A C18 H18C 109.5
H18B C18 H18C 109.5
C20 C19 H19A 109.5
C20 C19 H19B 109.5
H19A C19 H19B 109.5
C20 C19 H19C 109.5
H19A C19 H19C 109.5
H19B C19 H19C 109.5
C19 C20 C21 113.91(11)
C19 C20 H20A 108.8
C21 C20 H20A 108.8
C19 C20 H20B 108.8
C21 C20 H20B 108.8
H20A C20 H20B 107.7
C22 C21 C20 111.78(10)
C22 C21 H21A 109.3
C20 C21 H21A 109.3
C22 C21 H21B 109.3
C20 C21 H21B 109.3
H21A C21 H21B 107.9
C21 C22 C14 116.13(9)
C21 C22 H22A 108.3
C14 C22 H22A 108.3
C21 C22 H22B 108.3
C14 C22 H22B 108.3
H22A C22 H22B 107.4
C28 C23 C24 120.14(11)
C28 C23 C14 128.79(10)
C24 C23 C14 111.05(9)
C25 C24 C23 120.72(10)
C25 C24 C29 130.90(11)
C23 C24 C29 108.38(9)
C26 C25 C24 118.60(12)
C26 C25 H25 120.7
C24 C25 H25 120.7
C27 C26 C25 120.68(11)
C27 C26 H26 119.7
C25 C26 H26 119.7
C26 C27 C28 120.74(11)
C26 C27 H27 119.6
C28 C27 H27 119.6
C23 C28 C27 119.10(12)
C23 C28 H28 120.4
C27 C28 H28 120.4
C56 C29 C13 120.24(10)
C56 C29 C24 131.24(10)
C13 C29 C24 108.52(9)
C35 C30 C31 118.42(10)
C35 C30 C10 120.33(10)
C31 C30 C10 121.22(10)
C32 C31 C30 120.52(12)
C32 C31 H31 119.7
C30 C31 H31 119.7
C33 C32 C31 120.28(12)
C33 C32 H32 119.9
C31 C32 H32 119.9
C32 C33 C34 119.84(11)
C32 C33 H33 120.1
C34 C33 H33 120.1
C33 C34 C35 119.89(12)
C33 C34 H34 120.1
C35 C34 H34 120.1
C30 C35 C34 120.93(11)
C30 C35 H35 119.5
C34 C35 H35 119.5
C37 C36 C8 121.31(10)
C37 C36 H36 119.3
C8 C36 H36 119.3
C36 C37 C38 118.73(10)
C36 C37 H37 120.6
C38 C37 H37 120.6
C37 C38 C6 120.92(10)
C37 C38 C44 130.15(10)
C6 C38 C44 108.79(9)
C40 C39 C44 119.92(10)
C40 C39 C5 129.02(10)
C44 C39 C5 111.02(9)
C39 C40 C41 119.06(11)
C39 C40 H40 120.5
C41 C40 H40 120.5
C42 C41 C40 120.90(11)
C42 C41 H41 119.5
C40 C41 H41 119.5
C41 C42 C43 120.32(11)
C41 C42 H42 119.8
C43 C42 H42 119.8
C42 C43 C44 118.77(11)
C42 C43 H43 120.6
C44 C43 H43 120.6
C43 C44 C39 120.97(10)
C43 C44 C38 130.62(11)
C39 C44 C38 108.41(9)
C46 C45 C5 118.03(9)
C46 C45 H45A 107.8
C5 C45 H45A 107.8
C46 C45 H45B 107.8
C5 C45 H45B 107.8
H45A C45 H45B 107.1
C45 C46 C47 111.98(10)
C45 C46 H46A 109.2
C47 C46 H46A 109.2
C45 C46 H46B 109.2
C47 C46 H46B 109.2
H46A C46 H46B 107.9
C48 C47 C46 113.35(11)
C48 C47 H47A 108.9
C46 C47 H47A 108.9
C48 C47 H47B 108.9
C46 C47 H47B 108.9
H47A C47 H47B 107.7
C47 C48 H48A 109.5
C47 C48 H48B 109.5
H48A C48 H48B 109.5
C47 C48 H48C 109.5
H48A C48 H48C 109.5
H48B C48 H48C 109.5
C50 C49 C54 117.88(10)
C50 C49 C9 122.82(10)
C54 C49 C9 119.29(10)
C51 C50 C49 120.66(11)
C51 C50 H50 119.7
C49 C50 H50 119.7
C52 C51 C50 120.49(12)
C52 C51 H51 119.8
C50 C51 H51 119.8
C51 C52 C53 119.72(12)
C51 C52 H52 120.1
C53 C52 H52 120.1
C52 C53 C54 119.84(13)
C52 C53 H53 120.1
C54 C53 H53 120.1
C53 C54 C49 121.39(12)
C53 C54 H54 119.3
C49 C54 H54 119.3
C56 C55 C11 121.61(10)
C56 C55 H55 119.2
C11 C55 H55 119.2
C55 C56 C29 118.77(10)
C55 C56 H56 120.6
C29 C56 H56 120.6

loop_
_geom_bond_atom_site_label_1
_geom_bond_atom_site_label_2
_geom_bond_distance
C1 C2 1.520(2)
C1 H1A 0.9600
C1 H1B 0.9600
C1 H1C 0.9600
C2 C3 1.5177(17)
C2 H2A 0.9700
C2 H2B 0.9700
C3 C4 1.5224(16)
C3 H3A 0.9700
C3 H3B 0.9700
C4 C5 1.5377(15)
C4 H4A 0.9700
C4 H4B 0.9700
C5 C39 1.5295(15)
C5 C6 1.5309(15)
C5 C45 1.5571(15)
C6 C7 1.3857(15)
C6 C38 1.4043(15)
C7 C8 1.4025(15)
C7 H7 0.9300
C8 C36 1.4018(15)
C8 C9 1.4978(14)
C9 C10 1.3585(15)
C9 C49 1.4897(15)
C10 C11 1.4910(14)
C10 C30 1.4956(14)
C11 C55 1.4043(15)
C11 C12 1.4046(14)
C12 C13 1.3808(14)
C12 H12 0.9300
C13 C29 1.4032(15)
C13 C14 1.5243(14)
C14 C23 1.5251(15)
C14 C15 1.5435(15)
C14 C22 1.5466(15)
C15 C16 1.5225(16)
C15 H15A 0.9700
C15 H15B 0.9700
C16 C17 1.5292(16)
C16 H16A 0.9700
C16 H16B 0.9700
C17 C18 1.5173(18)
C17 H17A 0.9700
C17 H17B 0.9700
C18 H18A 0.9600
C18 H18B 0.9600
C18 H18C 0.9600
C19 C20 1.5191(18)
C19 H19A 0.9600
C19 H19B 0.9600
C19 H19C 0.9600
C20 C21 1.5246(16)
C20 H20A 0.9700
C20 H20B 0.9700
C21 C22 1.5223(16)
C21 H21A 0.9700
C21 H21B 0.9700
C22 H22A 0.9700
C22 H22B 0.9700
C23 C28 1.3848(15)
C23 C24 1.4016(16)
C24 C25 1.3932(16)
C24 C29 1.4674(15)
C25 C26 1.3919(17)
C25 H25 0.9300
C26 C27 1.386(2)
C26 H26 0.9300
C27 C28 1.3934(18)
C27 H27 0.9300
C28 H28 0.9300
C29 C56 1.3905(15)
C30 C35 1.3909(16)
C30 C31 1.3969(15)
C31 C32 1.3891(17)
C31 H31 0.9300
C32 C33 1.383(2)
C32 H32 0.9300
C33 C34 1.384(2)
C33 H33 0.9300
C34 C35 1.3914(17)
C34 H34 0.9300
C35 H35 0.9300
C36 C37 1.3870(15)
C36 H36 0.9300
C37 C38 1.3894(16)
C37 H37 0.9300
C38 C44 1.4633(15)
C39 C40 1.3849(15)
C39 C44 1.3986(16)
C40 C41 1.3941(17)
C40 H40 0.9300
C41 C42 1.3876(18)
C41 H41 0.9300
C42 C43 1.3895(16)
C42 H42 0.9300
C43 C44 1.3909(15)
C43 H43 0.9300
C45 C46 1.5221(16)
C45 H45A 0.9700
C45 H45B 0.9700
C46 C47 1.5228(16)
C46 H46A 0.9700
C46 H46B 0.9700
C47 C48 1.5158(18)
C47 H47A 0.9700
C47 H47B 0.9700
C48 H48A 0.9600
C48 H48B 0.9600
C48 H48C 0.9600
C49 C50 1.3968(15)
C49 C54 1.3957(17)
C50 C51 1.3873(17)
C50 H50 0.9300
C51 C52 1.383(2)
C51 H51 0.9300
C52 C53 1.381(2)
C52 H52 0.9300
C53 C54 1.3873(18)
C53 H53 0.9300
C54 H54 0.9300
C55 C56 1.3902(15)
C55 H55 0.9300
C56 H56 0.9300
